data_1549642
loop_
_publ_author_name
'Santra, Surojit'
'Porey, Arka'
'Jana, Barun'
'Guin, Joyram'

_publ_section_title
;
 N-Heterocyclic carbenes as chiral Br\/onsted base catalysts: a highly
 diastereo- and enantioselective 1,6-addition reaction.
;
_journal_issue 30
_journal_name_full 'Chemical science'
_journal_page_first 6446
_journal_page_last 6450
_journal_paper_doi 10.1039/c8sc02138d
_journal_volume 9
_journal_year 2018
_chemical_absolute_configuration ad
_chemical_formula_sum 'C36 H43 N2 O6 S'
_chemical_formula_weight 631.78
_space_group_crystal_system monoclinic
_space_group_IT_number 4
_space_group_name_Hall 'P 2yb'
_space_group_name_H-M_alt 'P 1 21 1'
_symmetry_space_group_name_Hall 'P 2yb'
_symmetry_space_group_name_H-M 'P 1 21 1'
_atom_sites_solution_hydrogens geom
_audit_creation_method SHELXL-2014/6
_audit_update_record
;
2018-03-21 deposited with the CCDC.
2018-07-02 downloaded from the CCDC.
;
_cell_angle_alpha 90
_cell_angle_beta 90
_cell_angle_gamma 90
_cell_formula_units_Z 4
_cell_length_a 11.571(3)
_cell_length_b 25.090(6)
_cell_length_c 11.915(4)
_cell_measurement_reflns_used 6658
_cell_measurement_temperature 106(2)
_cell_measurement_theta_max 24.97
_cell_measurement_theta_min 2.36
_cell_volume 3459.1(17)
_computing_cell_refinement 'Bruker SAINT'
_computing_data_collection 'Bruker APEX2'
_computing_data_reduction 'Bruker SAINT'
_computing_molecular_graphics 'Bruker SHELXTL'
_computing_publication_material 'Bruker SHELXTL'
_computing_structure_refinement 'SHELXL-2014/6 (Sheldrick, 2014)'
_computing_structure_solution 'SHELXS-97 (Sheldrick 2008)'
_diffrn_ambient_temperature 106(2)
_diffrn_measured_fraction_theta_full 0.882
_diffrn_measured_fraction_theta_max 0.905
_diffrn_measurement_device_type 'Bruker APEX-II CCD'
_diffrn_measurement_method '\f and \w scans'
_diffrn_radiation_type MoK\a
_diffrn_radiation_wavelength 0.71073
_diffrn_reflns_av_R_equivalents 0.1030
_diffrn_reflns_av_unetI/netI 0.1631
_diffrn_reflns_Laue_measured_fraction_full 0.882
_diffrn_reflns_Laue_measured_fraction_max 0.905
_diffrn_reflns_limit_h_max 13
_diffrn_reflns_limit_h_min -13
_diffrn_reflns_limit_k_max 29
_diffrn_reflns_limit_k_min -29
_diffrn_reflns_limit_l_max 14
_diffrn_reflns_limit_l_min -14
_diffrn_reflns_number 25609
_diffrn_reflns_point_group_measured_fraction_full 0.855
_diffrn_reflns_point_group_measured_fraction_max 0.878
_diffrn_reflns_theta_full 25.242
_diffrn_reflns_theta_max 24.993
_diffrn_reflns_theta_min 2.357
_exptl_absorpt_coefficient_mu 0.140
_exptl_absorpt_correction_type none
_exptl_crystal_colour colorless
_exptl_crystal_density_diffrn 1.213
_exptl_crystal_description block
_exptl_crystal_F_000 1348
_exptl_crystal_size_max 0.050
_exptl_crystal_size_mid 0.010
_exptl_crystal_size_min 0.010
_refine_diff_density_max 1.033
_refine_diff_density_min -0.499
_refine_diff_density_rms 0.061
_refine_ls_abs_structure_details
;
 Flack x determined using 2015 quotients [(I+)-(I-)]/[(I+)+(I-)]
 (Parsons, Flack and Wagner, Acta Cryst. B69 (2013) 249-259).
;
_refine_ls_abs_structure_Flack 0.26(9)
_refine_ls_extinction_method none
_refine_ls_goodness_of_fit_ref 0.933
_refine_ls_hydrogen_treatment constr
_refine_ls_matrix_type full
_refine_ls_number_parameters 831
_refine_ls_number_reflns 10699
_refine_ls_number_restraints 1
_refine_ls_restrained_S_all 0.933
_refine_ls_R_factor_all 0.1280
_refine_ls_R_factor_gt 0.0701
_refine_ls_shift/su_max 0.000
_refine_ls_shift/su_mean 0.000
_refine_ls_structure_factor_coef Fsqd
_refine_ls_weighting_details 'w=1/[\s^2^(Fo^2^)+(0.0655P)^2^] where P=(Fo^2^+2Fc^2^)/3'
_refine_ls_weighting_scheme calc
_refine_ls_wR_factor_gt 0.1512
_refine_ls_wR_factor_ref 0.1747
_reflns_Friedel_coverage 0.892
_reflns_Friedel_fraction_full 0.827
_reflns_Friedel_fraction_max 0.849
_reflns_number_gt 6162
_reflns_number_total 10699
_reflns_threshold_expression 'I > 2\s(I)'
_cod_data_source_file c8sc02138d2.cif
_cod_data_source_block TEST1_a
_cod_depositor_comments 'Adding full bibliography for 1549640--1549642.cif.'
_cod_original_cell_volume 3459.0(17)
_cod_database_code 1549642
_shelx_space_group_comment
;
The symmetry employed for this shelxl refinement is uniquely defined
by the following loop, which should always be used as a source of
symmetry information in preference to the above space-group names.
They are only intended as comments.
;
_shelx_estimated_absorpt_t_min 0.993
_shelx_estimated_absorpt_t_max 0.999
_shelxl_version_number 2014/6

loop_
_space_group_symop_operation_xyz
'x, y, z'
'-x, y+1/2, -z'

loop_
_atom_site_label
_atom_site_type_symbol
_atom_site_fract_x
_atom_site_fract_y
_atom_site_fract_z
_atom_site_U_iso_or_equiv
_atom_site_adp_type
_atom_site_occupancy
_atom_site_site_symmetry_order
_atom_site_calc_flag
_atom_site_refinement_flags_posn
_atom_site_refinement_flags_adp
S001 S 0.5579(2) 0.26535(9) 0.8127(3) 0.0551(8) Uani 1 1 d . .
S002 S 0.4430(3) 0.74303(10) -0.2449(3) 0.0680(10) Uani 1 1 d . .
O003 O 0.7517(6) 0.4819(2) 0.3391(5) 0.0378(15) Uani 1 1 d . .
H003 H 0.7352 0.4986 0.3980 0.057 Uiso 1 1 calc R U
O004 O 0.4604(5) 0.30819(19) 0.8232(5) 0.0308(14) Uani 1 1 d . .
N1 N 0.3762(6) 0.6072(3) -0.0009(6) 0.0282(16) Uani 1 1 d . .
O006 O 0.9452(5) 0.4705(2) 0.6232(5) 0.0393(15) Uani 1 1 d . .
O007 O 0.4497(5) 0.6849(2) -0.1964(5) 0.0335(14) Uani 1 1 d . .
O008 O 0.4762(5) 0.5505(2) -0.1157(5) 0.0367(14) Uani 1 1 d . .
O009 O 0.2184(5) 0.5527(2) 0.3414(5) 0.0382(15) Uani 1 1 d . .
H009 H 0.2334 0.5392 0.2785 0.057 Uiso 1 1 calc R U
O00A O 0.2430(5) 0.4082(2) 0.7990(5) 0.0365(14) Uani 1 1 d . .
O00B O 0.5066(6) 0.2177(2) 0.8576(6) 0.0522(19) Uani 1 1 d . .
N00C N 0.2475(6) 0.3444(3) 0.6619(6) 0.0333(17) Uani 1 1 d . .
O1 O 1.0493(6) 0.7613(3) -0.0217(7) 0.061(2) Uani 1 1 d . .
N00E N 0.2184(6) 0.6524(3) 0.1285(6) 0.0303(16) Uani 1 1 d . .
C3 C 0.3875(7) 0.4707(3) 0.5961(6) 0.0213(17) Uani 1 1 d . .
C1 C 0.6932(7) 0.5754(3) 0.0565(7) 0.0239(18) Uani 1 1 d . .
O00H O 0.3271(7) 0.7501(3) -0.2764(7) 0.068(2) Uani 1 1 d . .
C00I C 0.1868(7) 0.6054(3) 0.0785(7) 0.0247(18) Uani 1 1 d . .
C00J C 0.4674(6) 0.5921(3) -0.0641(7) 0.0239(18) Uani 1 1 d . .
C00K C 0.5901(7) 0.4507(3) 0.6688(7) 0.0262(18) Uani 1 1 d . .
C00L C 0.6844(7) 0.6085(3) -0.0483(7) 0.0235(18) Uani 1 1 d . .
H00L H 0.7001 0.5843 -0.1131 0.028 Uiso 1 1 calc R U
C00M C 0.4594(7) 0.4464(3) 0.6895(7) 0.0258(18) Uani 1 1 d . .
H00M H 0.4423 0.4671 0.7593 0.031 Uiso 1 1 calc R U
C00N C 0.2714(7) 0.5231(3) 0.4248(7) 0.0278(19) Uani 1 1 d . .
C00O C 0.6467(7) 0.4230(3) 0.5823(7) 0.0267(18) Uani 1 1 d . .
H00O H 0.6036 0.4001 0.5345 0.032 Uiso 1 1 calc R U
C00P C 0.2678(7) 0.5802(3) 0.0063(7) 0.0259(18) Uani 1 1 d . .
C00Q C 0.6566(7) 0.4837(3) 0.7373(7) 0.0258(18) Uani 1 1 d . .
H00Q H 0.6205 0.5027 0.7967 0.031 Uiso 1 1 calc R U
C00R C 0.6718(7) 0.5958(3) 0.1623(6) 0.0244(18) Uani 1 1 d . .
H00R H 0.6430 0.6311 0.1683 0.029 Uiso 1 1 calc R U
C00S C 0.3801(7) 0.4484(3) 0.4913(7) 0.0264(18) Uani 1 1 d . .
H00S H 0.4157 0.4149 0.4784 0.032 Uiso 1 1 calc R U
C00T C 0.5648(7) 0.6337(3) -0.0683(7) 0.0283(19) Uani 1 1 d . .
H00T H 0.5505 0.6605 -0.0077 0.034 Uiso 1 1 calc R U
C00U C 0.0766(7) 0.5826(3) 0.0903(7) 0.031(2) Uani 1 1 d . .
C00V C 0.9636(8) 0.7234(4) -0.0348(8) 0.038(2) Uani 1 1 d . .
C00W C 0.3194(8) 0.4475(3) 0.2844(7) 0.035(2) Uani 1 1 d . .
C00X C 0.2723(7) 0.5462(3) 0.5312(7) 0.0250(18) Uani 1 1 d . .
C00Y C 0.3332(6) 0.5192(3) 0.6155(7) 0.0239(18) Uani 1 1 d . .
H00Y H 0.3374 0.5346 0.6882 0.029 Uiso 1 1 calc R U
C00Z C 0.7288(7) 0.5223(3) 0.0468(7) 0.0253(18) Uani 1 1 d . .
H00Z H 0.7404 0.5075 -0.0257 0.030 Uiso 1 1 calc R U
C010 C 0.7294(7) 0.5135(3) 0.2471(7) 0.031(2) Uani 1 1 d . .
O011 O 0.5343(7) 0.7492(4) -0.3339(9) 0.097(3) Uani 1 1 d . .
C012 C 0.7696(7) 0.6985(3) 0.0123(7) 0.033(2) Uani 1 1 d . .
H012 H 0.6985 0.7060 0.0491 0.040 Uiso 1 1 calc R U
C013 C 0.4914(8) 0.3660(3) 0.8129(7) 0.030(2) Uani 1 1 d . .
H6A H 0.5760 0.3686 0.7966 0.037 Uiso 1 1 calc R U
C014 C 0.7483(7) 0.4899(3) 0.1433(7) 0.0236(18) Uani 1 1 d . .
C015 C 0.2127(7) 0.5999(3) 0.5563(7) 0.0267(19) Uani 1 1 d . .
O016 O 0.6606(6) 0.2851(3) 0.8615(10) 0.103(4) Uani 1 1 d . .
C017 C 0.3210(6) 0.4739(3) 0.4011(6) 0.0238(18) Uani 1 1 d . .
C018 C 0.7763(7) 0.4894(3) 0.7197(7) 0.031(2) Uani 1 1 d . .
H018 H 0.8201 0.5119 0.7675 0.038 Uiso 1 1 calc R U
C019 C 0.7809(7) 0.6508(3) -0.0474(7) 0.0256(18) Uani 1 1 d . .
C01A C 0.2174(8) 0.6143(3) 0.6799(8) 0.037(2) Uani 1 1 d . .
H01A H 0.1775 0.5869 0.7238 0.056 Uiso 1 1 calc R U
H01B H 0.1795 0.6488 0.6916 0.056 Uiso 1 1 calc R U
H01C H 0.2982 0.6166 0.7041 0.056 Uiso 1 1 calc R U
C01B C 0.2965(8) 0.3822(3) 0.7316(7) 0.0299(19) Uani 1 1 d . .
C01C C -0.0034(8) 0.6094(4) 0.1625(7) 0.036(2) Uani 1 1 d . .
H01D H -0.0782 0.5950 0.1750 0.043 Uiso 1 1 calc R U
C01D C 0.1309(7) 0.3309(3) 0.6534(8) 0.035(2) Uani 1 1 d . .
C01E C 0.6907(7) 0.5667(3) 0.2613(7) 0.0265(18) Uani 1 1 d . .
C01F C 0.7855(8) 0.5928(4) 0.4437(8) 0.042(2) Uani 1 1 d . .
H01E H 0.7705 0.6072 0.5188 0.062 Uiso 1 1 calc R U
H01F H 0.8413 0.6157 0.4048 0.062 Uiso 1 1 calc R U
H01G H 0.8169 0.5567 0.4501 0.062 Uiso 1 1 calc R U
C01G C 0.8303(7) 0.4623(3) 0.6334(7) 0.031(2) Uani 1 1 d . .
C01H C 0.2412(7) 0.5340(3) -0.0479(7) 0.030(2) Uani 1 1 d . .
H01H H 0.2968 0.5165 -0.0935 0.036 Uiso 1 1 calc R U
C01I C 0.8586(8) 0.7352(4) 0.0195(8) 0.041(2) Uani 1 1 d . .
H01I H 0.8492 0.7676 0.0600 0.049 Uiso 1 1 calc R U
C01J C 0.0485(7) 0.5353(3) 0.0314(7) 0.033(2) Uani 1 1 d . .
H01J H -0.0260 0.5198 0.0390 0.039 Uiso 1 1 calc R U
C01K C 0.8846(7) 0.6421(3) -0.1013(7) 0.0303(19) Uani 1 1 d . .
H01K H 0.8939 0.6106 -0.1445 0.036 Uiso 1 1 calc R U
C01L C 0.7865(7) 0.4322(3) 0.1297(7) 0.0283(19) Uani 1 1 d . .
C01M C 0.7656(8) 0.4287(3) 0.5656(7) 0.030(2) Uani 1 1 d . .
H01M H 0.8025 0.4093 0.5072 0.036 Uiso 1 1 calc R U
C01N C 0.5787(8) 0.5612(4) 0.4432(7) 0.038(2) Uani 1 1 d . .
H01L H 0.6042 0.5246 0.4579 0.057 Uiso 1 1 calc R U
H01N H 0.5074 0.5605 0.3989 0.057 Uiso 1 1 calc R U
H01O H 0.5642 0.5794 0.5146 0.057 Uiso 1 1 calc R U
C01O C 0.5655(7) 0.6630(3) -0.1809(7) 0.033(2) Uani 1 1 d . .
H01P H 0.6227 0.6928 -0.1776 0.039 Uiso 1 1 calc R U
N2 N 0.1895(8) 0.2897(3) 0.4829(8) 0.060(3) Uani 1 1 d . .
C01Q C 0.9034(8) 0.4216(3) 0.1887(8) 0.040(2) Uani 1 1 d . .
H01Q H 0.9276 0.3847 0.1744 0.060 Uiso 1 1 calc R U
H01R H 0.8947 0.4270 0.2697 0.060 Uiso 1 1 calc R U
H01S H 0.9619 0.4461 0.1594 0.060 Uiso 1 1 calc R U
C01R C 0.1013(8) 0.3019(3) 0.5511(8) 0.040(2) Uani 1 1 d . .
C01S C 0.6735(7) 0.5912(3) 0.3775(7) 0.0301(19) Uani 1 1 d . .
C01T C 0.2745(8) 0.6447(3) 0.4914(7) 0.036(2) Uani 1 1 d . .
H01T H 0.3569 0.6447 0.5107 0.054 Uiso 1 1 calc R U
H01U H 0.2405 0.6792 0.5118 0.054 Uiso 1 1 calc R U
H01V H 0.2655 0.6388 0.4106 0.054 Uiso 1 1 calc R U
C01U C 1.0040(8) 0.4493(4) 0.5287(8) 0.042(2) Uani 1 1 d . .
H5A H 0.9971 0.4104 0.5288 0.062 Uiso 1 1 calc R U
H3A H 1.0859 0.4592 0.5322 0.062 Uiso 1 1 calc R U
H4A H 0.9698 0.4636 0.4598 0.062 Uiso 1 1 calc R U
C01V C 0.4258(7) 0.3880(3) 0.7130(7) 0.0261(19) Uani 1 1 d . .
H14A H 0.4472 0.3663 0.6457 0.031 Uiso 1 1 calc R U
C01W C 0.4694(9) 0.3900(3) 0.9264(7) 0.040(2) Uani 1 1 d . .
H15A H 0.3887 0.3840 0.9478 0.060 Uiso 1 1 calc R U
H16A H 0.4848 0.4284 0.9237 0.060 Uiso 1 1 calc R U
H9A H 0.5204 0.3733 0.9819 0.060 Uiso 1 1 calc R U
C01X C 0.3726(8) 0.3920(3) 0.2841(8) 0.038(2) Uani 1 1 d . .
H01$ H 0.4509 0.3937 0.3150 0.058 Uiso 1 1 calc R U
H01: H 0.3757 0.3785 0.2070 0.058 Uiso 1 1 calc R U
H01 H 0.3252 0.3681 0.3301 0.058 Uiso 1 1 calc R U
C01Y C 0.0291(8) 0.6554(4) 0.2129(8) 0.041(2) Uani 1 1 d . .
H01Y H -0.0220 0.6739 0.2618 0.049 Uiso 1 1 calc R U
C01Z C 0.1409(7) 0.6752(3) 0.1906(8) 0.037(2) Uani 1 1 d . .
H01Z H 0.1611 0.7083 0.2241 0.045 Uiso 1 1 calc R U
C020 C 0.0858(7) 0.5973(4) 0.5233(8) 0.036(2) Uani 1 1 d . .
H02A H 0.0795 0.5908 0.4425 0.054 Uiso 1 1 calc R U
H02B H 0.0482 0.6312 0.5418 0.054 Uiso 1 1 calc R U
H02C H 0.0480 0.5683 0.5644 0.054 Uiso 1 1 calc R U
C021 C 0.5906(9) 0.6286(4) -0.2839(8) 0.048(3) Uani 1 1 d . .
H02D H 0.5381 0.5980 -0.2848 0.072 Uiso 1 1 calc R U
H02E H 0.6707 0.6160 -0.2810 0.072 Uiso 1 1 calc R U
H02F H 0.5790 0.6498 -0.3521 0.072 Uiso 1 1 calc R U
C022 C 0.8012(8) 0.4163(3) 0.0069(8) 0.040(2) Uani 1 1 d . .
H02G H 0.7268 0.4195 -0.0319 0.060 Uiso 1 1 calc R U
H02H H 0.8283 0.3793 0.0026 0.060 Uiso 1 1 calc R U
H02I H 0.8578 0.4399 -0.0288 0.060 Uiso 1 1 calc R U
C023 C -0.0134(9) 0.2873(4) 0.5335(9) 0.049(3) Uani 1 1 d . .
C024 C 0.1272(8) 0.5126(3) -0.0345(8) 0.037(2) Uani 1 1 d . .
H024 H 0.1070 0.4811 -0.0742 0.044 Uiso 1 1 calc R U
C025 C -0.0992(9) 0.3011(4) 0.6118(10) 0.053(3) Uani 1 1 d . .
H025 H -0.1778 0.2925 0.5974 0.063 Uiso 1 1 calc R U
C026 C 0.0464(8) 0.3426(4) 0.7304(9) 0.049(3) Uani 1 1 d . .
H026 H 0.0651 0.3610 0.7976 0.058 Uiso 1 1 calc R U
C027 C 0.1927(8) 0.4403(4) 0.2432(8) 0.046(3) Uani 1 1 d . .
H10A H 0.1514 0.4165 0.2946 0.070 Uiso 1 1 calc R U
H02K H 0.1929 0.4248 0.1677 0.070 Uiso 1 1 calc R U
H02L H 0.1540 0.4750 0.2413 0.070 Uiso 1 1 calc R U
C028 C 0.3904(8) 0.4823(4) 0.2008(7) 0.046(2) Uani 1 1 d . .
H02M H 0.3615 0.5190 0.2025 0.068 Uiso 1 1 calc R U
H02N H 0.3824 0.4679 0.1248 0.068 Uiso 1 1 calc R U
H02O H 0.4721 0.4820 0.2227 0.068 Uiso 1 1 calc R U
C029 C 0.9753(8) 0.6776(3) -0.0948(7) 0.035(2) Uani 1 1 d . .
H029 H 1.0460 0.6701 -0.1321 0.043 Uiso 1 1 calc R U
C02A C 0.6295(9) 0.6494(3) 0.3658(8) 0.047(3) Uani 1 1 d . .
H02P H 0.6104 0.6636 0.4402 0.070 Uiso 1 1 calc R U
H02Q H 0.5603 0.6500 0.3183 0.070 Uiso 1 1 calc R U
H02R H 0.6899 0.6714 0.3315 0.070 Uiso 1 1 calc R U
C02B C -0.0694(9) 0.3268(4) 0.7086(10) 0.056(3) Uani 1 1 d . .
H02S H -0.1275 0.3343 0.7626 0.068 Uiso 1 1 calc R U
C02C C 0.6941(8) 0.3950(3) 0.1809(8) 0.041(2) Uani 1 1 d . .
H02T H 0.6205 0.4001 0.1416 0.062 Uiso 1 1 calc R U
H02U H 0.6841 0.4034 0.2607 0.062 Uiso 1 1 calc R U
H02V H 0.7190 0.3578 0.1731 0.062 Uiso 1 1 calc R U
C02D C -0.0379(11) 0.2618(5) 0.4321(11) 0.072(4) Uani 1 1 d . .
H02W H -0.1154 0.2539 0.4114 0.086 Uiso 1 1 calc R U
C02E C 0.1648(14) 0.2626(6) 0.3951(13) 0.104(5) Uani 1 1 d . .
H02$ H 0.2268 0.2513 0.3485 0.125 Uiso 1 1 calc R U
C2 C 1.1538(10) 0.7546(5) -0.0759(11) 0.074(4) Uani 1 1 d . .
H13A H 1.1926 0.7228 -0.0465 0.111 Uiso 1 1 calc R U
H2B H 1.2025 0.7860 -0.0630 0.111 Uiso 1 1 calc R U
H2C H 1.1404 0.7503 -0.1566 0.111 Uiso 1 1 calc R U
C02G C 0.0520(14) 0.2484(6) 0.3634(14) 0.105(5) Uani 1 1 d . .
H17A H 0.0385 0.2298 0.2951 0.126 Uiso 1 1 calc R U
C02H C 0.4855(10) 0.7820(3) -0.1358(12) 0.072(4) Uani 1 1 d . .
H12A H 0.4851 0.8195 -0.1592 0.108 Uiso 1 1 calc R U
H1A H 0.5637 0.7719 -0.1126 0.108 Uiso 1 1 calc R U
H11A H 0.4321 0.7772 -0.0728 0.108 Uiso 1 1 calc R U
C02I C 0.5771(13) 0.2575(4) 0.6670(12) 0.098(6) Uani 1 1 d . .
H7A H 0.5994 0.2917 0.6338 0.147 Uiso 1 1 calc R U
H8A H 0.5046 0.2452 0.6331 0.147 Uiso 1 1 calc R U
H02 H 0.6379 0.2311 0.6531 0.147 Uiso 1 1 calc R U

loop_
_atom_site_aniso_label
_atom_site_aniso_U_11
_atom_site_aniso_U_22
_atom_site_aniso_U_33
_atom_site_aniso_U_23
_atom_site_aniso_U_13
_atom_site_aniso_U_12
S001 0.0300(13) 0.0242(11) 0.111(3) 0.0131(14) 0.0177(14) 0.0033(11)
S002 0.070(2) 0.0313(12) 0.103(3) 0.0153(14) -0.0393(19) 0.0023(14)
O003 0.053(4) 0.036(3) 0.025(3) 0.007(3) -0.006(3) 0.005(3)
O004 0.024(3) 0.026(3) 0.042(4) 0.004(3) -0.004(3) 0.001(2)
N1 0.023(4) 0.029(3) 0.032(4) 0.002(3) -0.003(3) -0.001(3)
O006 0.028(3) 0.045(3) 0.044(4) -0.009(3) 0.007(3) -0.004(3)
O007 0.037(4) 0.026(3) 0.038(4) 0.003(2) -0.007(3) 0.002(3)
O008 0.037(3) 0.037(3) 0.037(4) -0.015(3) 0.001(3) -0.002(3)
O009 0.036(4) 0.053(4) 0.026(3) 0.002(3) -0.006(3) 0.009(3)
O00A 0.033(3) 0.042(3) 0.035(4) -0.008(3) -0.003(3) 0.003(3)
O00B 0.048(4) 0.030(3) 0.079(5) 0.006(3) 0.011(4) 0.003(3)
N00C 0.027(4) 0.035(4) 0.038(4) -0.003(3) -0.012(3) -0.005(3)
O1 0.031(4) 0.068(4) 0.085(6) 0.027(4) 0.006(4) -0.018(4)
N00E 0.027(4) 0.039(4) 0.024(4) -0.003(3) 0.001(3) 0.000(3)
C3 0.020(4) 0.028(4) 0.015(4) 0.001(3) -0.003(3) 0.000(3)
C1 0.018(4) 0.033(4) 0.021(5) 0.003(3) -0.004(3) -0.003(3)
O00H 0.064(5) 0.042(4) 0.099(7) 0.004(4) -0.028(5) 0.019(4)
C00I 0.022(4) 0.032(4) 0.020(4) 0.010(4) 0.004(3) 0.003(4)
C00J 0.016(4) 0.031(4) 0.026(5) 0.000(4) 0.001(3) 0.003(4)
C00K 0.024(4) 0.030(4) 0.024(5) 0.005(3) -0.003(4) 0.005(4)
C00L 0.021(4) 0.026(4) 0.023(4) 0.001(3) 0.006(3) -0.002(3)
C00M 0.020(4) 0.026(4) 0.031(5) 0.010(3) -0.003(4) 0.001(3)
C00N 0.015(4) 0.047(5) 0.021(5) 0.005(4) -0.006(3) 0.007(4)
C00O 0.025(5) 0.029(4) 0.026(5) -0.002(4) 0.004(4) 0.005(4)
C00P 0.018(4) 0.029(4) 0.031(5) 0.002(4) -0.001(4) -0.002(3)
C00Q 0.028(4) 0.029(4) 0.020(4) -0.007(3) -0.003(4) 0.002(4)
C00R 0.028(4) 0.021(4) 0.024(5) -0.002(3) 0.000(4) -0.003(3)
C00S 0.018(4) 0.036(4) 0.025(5) -0.003(4) -0.003(4) -0.004(4)
C00T 0.030(5) 0.032(4) 0.023(5) 0.001(3) -0.010(4) 0.003(4)
C00U 0.034(5) 0.037(5) 0.022(5) 0.009(4) -0.004(4) 0.006(4)
C00V 0.025(5) 0.050(5) 0.040(6) 0.015(5) -0.001(4) -0.009(4)
C00W 0.035(5) 0.046(5) 0.022(5) 0.000(4) -0.013(4) 0.006(4)
C00X 0.019(4) 0.032(4) 0.024(5) 0.001(4) -0.001(3) 0.001(4)
C00Y 0.019(4) 0.030(4) 0.022(4) 0.003(3) 0.001(4) 0.000(3)
C00Z 0.022(4) 0.030(4) 0.024(5) 0.003(3) 0.000(4) -0.008(4)
C010 0.020(4) 0.039(5) 0.033(5) 0.001(4) -0.002(4) -0.002(4)
O011 0.061(5) 0.105(7) 0.125(8) 0.059(6) 0.038(6) 0.010(5)
C012 0.026(5) 0.038(5) 0.035(5) 0.002(4) 0.005(4) -0.002(4)
C013 0.037(5) 0.019(4) 0.036(5) 0.001(3) -0.009(4) -0.003(4)
C014 0.020(4) 0.024(4) 0.027(5) 0.000(3) -0.001(4) -0.005(3)
C015 0.024(4) 0.025(4) 0.031(5) 0.001(3) -0.005(4) 0.003(4)
O016 0.034(4) 0.042(4) 0.234(12) 0.036(6) -0.038(6) -0.006(4)
C017 0.015(4) 0.036(4) 0.020(4) -0.003(3) 0.001(3) 0.000(3)
C018 0.027(5) 0.030(4) 0.038(5) -0.012(4) -0.005(4) 0.002(4)
C019 0.025(4) 0.029(4) 0.023(5) 0.004(4) -0.004(4) -0.001(4)
C01A 0.029(5) 0.036(5) 0.046(6) -0.007(4) 0.001(4) 0.004(4)
C01B 0.032(5) 0.030(4) 0.027(5) 0.006(4) -0.005(4) 0.003(4)
C01C 0.026(5) 0.052(5) 0.030(5) 0.010(4) 0.001(4) 0.002(4)
C01D 0.022(5) 0.031(4) 0.051(6) 0.004(4) -0.004(4) -0.008(4)
C01E 0.022(4) 0.033(4) 0.025(5) -0.004(4) -0.003(4) -0.005(4)
C01F 0.040(5) 0.056(6) 0.028(5) -0.007(4) -0.005(4) -0.010(5)
C01G 0.026(5) 0.037(5) 0.029(5) 0.008(4) -0.003(4) -0.001(4)
C01H 0.032(5) 0.035(5) 0.024(5) 0.005(4) 0.003(4) -0.005(4)
C01I 0.041(6) 0.040(5) 0.042(6) 0.008(4) 0.000(5) -0.010(4)
C01J 0.025(5) 0.039(5) 0.034(5) 0.009(4) 0.003(4) -0.004(4)
C01K 0.031(5) 0.040(5) 0.020(5) 0.007(4) 0.002(4) 0.003(4)
C01L 0.029(5) 0.022(4) 0.034(5) 0.000(3) -0.005(4) -0.002(4)
C01M 0.038(5) 0.032(4) 0.021(5) -0.005(4) 0.003(4) 0.006(4)
C01N 0.027(5) 0.061(6) 0.027(5) -0.010(4) 0.006(4) -0.007(4)
C01O 0.029(5) 0.037(5) 0.031(5) 0.013(4) 0.001(4) 0.005(4)
N2 0.071(6) 0.056(5) 0.052(6) -0.034(5) 0.005(5) -0.016(5)
C01Q 0.040(5) 0.034(5) 0.045(6) 0.007(4) -0.002(5) -0.003(4)
C01R 0.033(5) 0.033(5) 0.054(7) 0.002(4) -0.009(5) -0.009(4)
C01S 0.028(5) 0.037(4) 0.026(5) -0.010(4) -0.001(4) -0.004(4)
C01T 0.043(5) 0.038(5) 0.028(5) 0.006(4) 0.001(4) 0.009(4)
C01U 0.036(5) 0.047(5) 0.042(6) -0.003(4) 0.015(5) 0.009(4)
C01V 0.031(5) 0.027(4) 0.021(4) -0.003(3) -0.005(4) 0.005(4)
C01W 0.056(6) 0.030(4) 0.033(5) 0.003(4) -0.011(5) 0.006(4)
C01X 0.038(5) 0.048(5) 0.029(5) -0.015(4) -0.003(4) 0.006(4)
C01Y 0.039(5) 0.048(5) 0.036(6) -0.004(4) 0.013(5) 0.001(5)
C01Z 0.031(5) 0.038(5) 0.043(6) -0.011(4) 0.003(4) 0.005(4)
C020 0.029(5) 0.042(5) 0.037(5) 0.003(4) -0.003(4) 0.009(4)
C021 0.048(6) 0.065(6) 0.031(6) 0.009(5) -0.005(5) 0.003(5)
C022 0.041(5) 0.027(4) 0.052(6) -0.005(4) -0.008(5) -0.008(4)
C023 0.045(6) 0.040(5) 0.060(7) -0.001(5) -0.012(6) -0.017(5)
C024 0.037(5) 0.035(5) 0.039(6) -0.002(4) -0.016(4) -0.012(4)
C025 0.042(6) 0.040(5) 0.077(8) 0.006(5) -0.028(6) -0.019(5)
C026 0.039(6) 0.062(6) 0.045(6) 0.008(5) 0.000(5) -0.010(5)
C027 0.039(6) 0.062(6) 0.038(6) -0.017(5) -0.013(5) -0.003(5)
C028 0.049(6) 0.061(6) 0.026(5) -0.007(4) -0.003(5) -0.004(5)
C029 0.031(5) 0.042(5) 0.034(6) 0.018(4) 0.012(4) 0.007(4)
C02A 0.066(7) 0.039(5) 0.034(6) -0.010(4) -0.002(5) -0.005(5)
C02B 0.028(6) 0.064(7) 0.078(9) 0.012(6) 0.006(6) -0.009(5)
C02C 0.040(5) 0.035(5) 0.049(6) 0.002(4) 0.002(5) -0.002(4)
C02D 0.062(8) 0.086(8) 0.068(9) -0.011(7) -0.022(7) -0.041(7)
C02E 0.108(12) 0.098(10) 0.106(12) -0.054(10) -0.007(10) -0.047(10)
C2 0.050(7) 0.082(9) 0.091(10) 0.006(7) -0.008(7) -0.025(7)
C02G 0.104(12) 0.120(12) 0.090(11) -0.060(10) 0.000(10) -0.050(10)
C02H 0.056(7) 0.023(5) 0.136(12) -0.013(6) -0.027(7) 0.009(5)
C02I 0.121(12) 0.044(6) 0.128(13) -0.004(7) 0.103(11) -0.007(7)

loop_
_atom_type_symbol
_atom_type_description
_atom_type_scat_dispersion_real
_atom_type_scat_dispersion_imag
_atom_type_scat_source
C C 0.0033 0.0016 'International Tables Vol C Tables 4.2.6.8 and 6.1.1.4'
H H 0.0000 0.0000 'International Tables Vol C Tables 4.2.6.8 and 6.1.1.4'
N N 0.0061 0.0033 'International Tables Vol C Tables 4.2.6.8 and 6.1.1.4'
O O 0.0106 0.0060 'International Tables Vol C Tables 4.2.6.8 and 6.1.1.4'
S S 0.1246 0.1234 'International Tables Vol C Tables 4.2.6.8 and 6.1.1.4'

loop_
_geom_angle_atom_site_label_1
_geom_angle_atom_site_label_2
_geom_angle_atom_site_label_3
_geom_angle
O016 S001 O00B 119.0(5)
O016 S001 O004 109.5(4)
O00B S001 O004 104.2(3)
O016 S001 C02I 109.8(7)
O00B S001 C02I 109.0(5)
O004 S001 C02I 104.3(5)
O00H S002 O011 118.0(6)
O00H S002 O007 105.3(4)
O011 S002 O007 108.7(4)
O00H S002 C02H 114.0(5)
O011 S002 C02H 106.1(6)
O007 S002 C02H 103.8(5)
C010 O003 H003 109.5
C013 O004 S001 119.1(5)
C00J N1 C00P 126.0(6)
C01G O006 C01U 119.1(7)
C01O O007 S002 116.2(5)
C00N O009 H009 109.5
C01B N00C C01D 127.4(8)
C2 O1 C00V 119.5(9)
C01Z N00E C00I 116.4(7)
C00S C3 C00Y 118.7(7)
C00S C3 C00M 122.6(7)
C00Y C3 C00M 118.6(7)
C00R C1 C00Z 118.6(7)
C00R C1 C00L 122.8(7)
C00Z C1 C00L 118.6(7)
N00E C00I C00U 123.2(7)
N00E C00I C00P 118.1(7)
C00U C00I C00P 118.6(7)
O008 C00J N1 126.0(7)
O008 C00J C00T 120.3(7)
N1 C00J C00T 113.7(6)
C00Q C00K C00O 117.7(7)
C00Q C00K C00M 119.4(7)
C00O C00K C00M 122.8(7)
C1 C00L C00T 114.6(6)
C1 C00L C019 109.0(6)
C00T C00L C019 111.8(6)
C1 C00L H00L 107.0
C00T C00L H00L 107.0
C019 C00L H00L 107.0
C3 C00M C00K 113.2(6)
C3 C00M C01V 112.1(6)
C00K C00M C01V 110.1(6)
C3 C00M H00M 107.0
C00K C00M H00M 107.0
C01V C00M H00M 107.0
O009 C00N C017 120.9(7)
O009 C00N C00X 115.6(7)
C017 C00N C00X 123.5(7)
C01M C00O C00K 120.9(8)
C01M C00O H00O 119.6
C00K C00O H00O 119.6
C01H C00P C00I 121.1(7)
C01H C00P N1 125.0(8)
C00I C00P N1 113.9(7)
C00K C00Q C018 121.1(7)
C00K C00Q H00Q 119.5
C018 C00Q H00Q 119.5
C1 C00R C01E 123.1(7)
C1 C00R H00R 118.4
C01E C00R H00R 118.4
C3 C00S C017 122.3(7)
C3 C00S H00S 118.8
C017 C00S H00S 118.8
C01O C00T C00J 111.1(7)
C01O C00T C00L 109.1(7)
C00J C00T C00L 112.1(6)
C01O C00T H00T 108.1
C00J C00T H00T 108.1
C00L C00T H00T 108.1
C00I C00U C01J 120.0(8)
C00I C00U C01C 117.2(7)
C01J C00U C01C 122.8(8)
C029 C00V O1 124.6(9)
C029 C00V C01I 120.4(8)
O1 C00V C01I 114.9(9)
C01X C00W C017 112.9(7)
C01X C00W C027 105.8(7)
C017 C00W C027 110.3(7)
C01X C00W C028 107.4(8)
C017 C00W C028 109.3(7)
C027 C00W C028 111.1(7)
C00N C00X C00Y 117.0(7)
C00N C00X C015 122.5(7)
C00Y C00X C015 120.5(7)
C3 C00Y C00X 122.1(7)
C3 C00Y H00Y 118.9
C00X C00Y H00Y 118.9
C1 C00Z C014 121.6(7)
C1 C00Z H00Z 119.2
C014 C00Z H00Z 119.2
O003 C010 C014 115.6(7)
O003 C010 C01E 120.5(7)
C014 C010 C01E 123.9(8)
C01I C012 C019 122.1(8)
C01I C012 H012 119.0
C019 C012 H012 119.0
O004 C013 C01W 105.9(6)
O004 C013 C01V 107.3(6)
C01W C013 C01V 118.4(7)
O004 C013 H6A 108.3
C01W C013 H6A 108.3
C01V C013 H6A 108.3
C010 C014 C00Z 116.7(7)
C010 C014 C01L 123.1(7)
C00Z C014 C01L 120.2(7)
C01A C015 C020 107.2(7)
C01A C015 C01T 107.2(7)
C020 C015 C01T 110.5(7)
C01A C015 C00X 112.4(7)
C020 C015 C00X 110.1(7)
C01T C015 C00X 109.4(6)
C00N C017 C00S 116.2(7)
C00N C017 C00W 124.0(7)
C00S C017 C00W 119.7(7)
C01G C018 C00Q 120.4(8)
C01G C018 H018 119.8
C00Q C018 H018 119.8
C01K C019 C012 117.0(7)
C01K C019 C00L 121.3(7)
C012 C019 C00L 121.7(7)
C015 C01A H01A 109.5
C015 C01A H01B 109.5
H01A C01A H01B 109.5
C015 C01A H01C 109.5
H01A C01A H01C 109.5
H01B C01A H01C 109.5
O00A C01B N00C 124.1(8)
O00A C01B C01V 123.5(8)
N00C C01B C01V 112.4(7)
C01Y C01C C00U 119.1(8)
C01Y C01C H01D 120.4
C00U C01C H01D 120.4
C026 C01D N00C 126.1(9)
C026 C01D C01R 119.9(8)
N00C C01D C01R 114.1(8)
C00R C01E C010 116.0(7)
C00R C01E C01S 122.1(7)
C010 C01E C01S 121.9(7)
C01S C01F H01E 109.5
C01S C01F H01F 109.5
H01E C01F H01F 109.5
C01S C01F H01G 109.5
H01E C01F H01G 109.5
H01F C01F H01G 109.5
O006 C01G C018 115.9(8)
O006 C01G C01M 124.9(8)
C018 C01G C01M 119.2(8)
C00P C01H C024 118.3(8)
C00P C01H H01H 120.9
C024 C01H H01H 120.9
C012 C01I C00V 118.2(9)
C012 C01I H01I 120.9
C00V C01I H01I 120.9
C024 C01J C00U 119.6(8)
C024 C01J H01J 120.2
C00U C01J H01J 120.2
C029 C01K C019 122.3(8)
C029 C01K H01K 118.8
C019 C01K H01K 118.8
C014 C01L C022 112.5(7)
C014 C01L C02C 109.4(7)
C022 C01L C02C 107.3(7)
C014 C01L C01Q 111.7(7)
C022 C01L C01Q 107.1(7)
C02C C01L C01Q 108.7(7)
C01G C01M C00O 120.7(8)
C01G C01M H01M 119.6
C00O C01M H01M 119.6
C01S C01N H01L 109.5
C01S C01N H01N 109.5
H01L C01N H01N 109.5
C01S C01N H01O 109.5
H01L C01N H01O 109.5
H01N C01N H01O 109.5
O007 C01O C021 106.6(7)
O007 C01O C00T 106.7(7)
C021 C01O C00T 115.8(7)
O007 C01O H01P 109.2
C021 C01O H01P 109.2
C00T C01O H01P 109.2
C02E N2 C01R 116.6(11)
C01L C01Q H01Q 109.5
C01L C01Q H01R 109.5
H01Q C01Q H01R 109.5
C01L C01Q H01S 109.5
H01Q C01Q H01S 109.5
H01R C01Q H01S 109.5
N2 C01R C023 125.1(9)
N2 C01R C01D 116.2(8)
C023 C01R C01D 118.7(10)
C01F C01S C01E 111.7(7)
C01F C01S C01N 110.9(7)
C01E C01S C01N 110.8(7)
C01F C01S C02A 107.6(7)
C01E C01S C02A 109.9(7)
C01N C01S C02A 105.7(7)
C015 C01T H01T 109.5
C015 C01T H01U 109.5
H01T C01T H01U 109.5
C015 C01T H01V 109.5
H01T C01T H01V 109.5
H01U C01T H01V 109.5
O006 C01U H5A 109.5
O006 C01U H3A 109.5
H5A C01U H3A 109.5
O006 C01U H4A 109.5
H5A C01U H4A 109.5
H3A C01U H4A 109.5
C013 C01V C01B 110.1(7)
C013 C01V C00M 111.2(6)
C01B C01V C00M 111.4(6)
C013 C01V H14A 108.0
C01B C01V H14A 108.0
C00M C01V H14A 108.0
C013 C01W H15A 109.5
C013 C01W H16A 109.5
H15A C01W H16A 109.5
C013 C01W H9A 109.5
H15A C01W H9A 109.5
H16A C01W H9A 109.5
C00W C01X H01$ 109.5
C00W C01X H01: 109.5
H01$ C01X H01: 109.5
C00W C01X H01 109.5
H01$ C01X H01 109.5
H01: C01X H01 109.5
C01C C01Y C01Z 118.1(8)
C01C C01Y H01Y 120.9
C01Z C01Y H01Y 120.9
N00E C01Z C01Y 125.9(8)
N00E C01Z H01Z 117.1
C01Y C01Z H01Z 117.1
C015 C020 H02A 109.5
C015 C020 H02B 109.5
H02A C020 H02B 109.5
C015 C020 H02C 109.5
H02A C020 H02C 109.5
H02B C020 H02C 109.5
C01O C021 H02D 109.5
C01O C021 H02E 109.5
H02D C021 H02E 109.5
C01O C021 H02F 109.5
H02D C021 H02F 109.5
H02E C021 H02F 109.5
C01L C022 H02G 109.5
C01L C022 H02H 109.5
H02G C022 H02H 109.5
C01L C022 H02I 109.5
H02G C022 H02I 109.5
H02H C022 H02I 109.5
C01R C023 C02D 116.4(11)
C01R C023 C025 120.6(9)
C02D C023 C025 122.9(10)
C01J C024 C01H 122.4(8)
C01J C024 H024 118.8
C01H C024 H024 118.8
C02B C025 C023 119.8(10)
C02B C025 H025 120.1
C023 C025 H025 120.1
C01D C026 C02B 119.3(10)
C01D C026 H026 120.4
C02B C026 H026 120.4
C00W C027 H10A 109.5
C00W C027 H02K 109.5
H10A C027 H02K 109.5
C00W C027 H02L 109.5
H10A C027 H02L 109.5
H02K C027 H02L 109.5
C00W C028 H02M 109.5
C00W C028 H02N 109.5
H02M C028 H02N 109.5
C00W C028 H02O 109.5
H02M C028 H02O 109.5
H02N C028 H02O 109.5
C00V C029 C01K 119.9(8)
C00V C029 H029 120.0
C01K C029 H029 120.0
C01S C02A H02P 109.5
C01S C02A H02Q 109.5
H02P C02A H02Q 109.5
C01S C02A H02R 109.5
H02P C02A H02R 109.5
H02Q C02A H02R 109.5
C025 C02B C026 121.7(11)
C025 C02B H02S 119.2
C026 C02B H02S 119.2
C01L C02C H02T 109.5
C01L C02C H02U 109.5
H02T C02C H02U 109.5
C01L C02C H02V 109.5
H02T C02C H02V 109.5
H02U C02C H02V 109.5
C02G C02D C023 118.4(11)
C02G C02D H02W 120.8
C023 C02D H02W 120.8
N2 C02E C02G 124.2(15)
N2 C02E H02$ 117.9
C02G C02E H02$ 117.9
O1 C2 H13A 109.5
O1 C2 H2B 109.5
H13A C2 H2B 109.5
O1 C2 H2C 109.5
H13A C2 H2C 109.5
H2B C2 H2C 109.5
C02D C02G C02E 119.0(12)
C02D C02G H17A 120.5
C02E C02G H17A 120.5
S002 C02H H12A 109.5
S002 C02H H1A 109.5
H12A C02H H1A 109.5
S002 C02H H11A 109.5
H12A C02H H11A 109.5
H1A C02H H11A 109.5
S001 C02I H7A 109.5
S001 C02I H8A 109.5
H7A C02I H8A 109.5
S001 C02I H02 109.5
H7A C02I H02 109.5
H8A C02I H02 109.5

loop_
_geom_bond_atom_site_label_1
_geom_bond_atom_site_label_2
_geom_bond_distance
S001 O016 1.413(9)
S001 O00B 1.437(6)
S001 O004 1.563(6)
S001 C02I 1.762(14)
S002 O00H 1.403(8)
S002 O011 1.505(9)
S002 O007 1.570(6)
S002 C02H 1.700(12)
O003 C010 1.378(10)
O003 H003 0.8400
O004 C013 1.499(9)
N1 C00J 1.350(10)
N1 C00P 1.428(10)
O006 C01G 1.352(10)
O006 C01U 1.420(10)
O007 C01O 1.461(10)
O008 C00J 1.217(9)
O009 C00N 1.385(10)
O009 H009 0.8400
O00A C01B 1.205(10)
N00C C01B 1.383(11)
N00C C01D 1.395(10)
O1 C2 1.380(13)
O1 C00V 1.383(11)
N00E C01Z 1.296(10)
N00E C00I 1.372(10)
C3 C00S 1.370(11)
C3 C00Y 1.389(11)
C3 C00M 1.518(11)
C1 C00R 1.382(11)
C1 C00Z 1.399(11)
C1 C00L 1.503(11)
C00I C00U 1.404(12)
C00I C00P 1.421(11)
C00J C00T 1.536(11)
C00K C00Q 1.394(11)
C00K C00O 1.405(11)
C00K C00M 1.536(11)
C00L C00T 1.540(11)
C00L C019 1.540(11)
C00L H00L 1.0000
C00M C01V 1.543(10)
C00M H00M 1.0000
C00N C017 1.391(11)
C00N C00X 1.394(11)
C00O C01M 1.397(12)
C00O H00O 0.9500
C00P C01H 1.361(11)
C00Q C018 1.408(11)
C00Q H00Q 0.9500
C00R C01E 1.405(11)
C00R H00R 0.9500
C00S C017 1.425(11)
C00S H00S 0.9500
C00T C01O 1.530(11)
C00T H00T 1.0000
C00U C01J 1.418(12)
C00U C01C 1.431(12)
C00V C029 1.359(13)
C00V C01I 1.408(13)
C00W C01X 1.522(12)
C00W C017 1.540(11)
C00W C027 1.557(12)
C00W C028 1.559(13)
C00X C00Y 1.401(11)
C00X C015 1.542(11)
C00Y H00Y 0.9500
C00Z C014 1.426(11)
C00Z H00Z 0.9500
C010 C014 1.390(11)
C010 C01E 1.416(11)
C012 C01I 1.385(12)
C012 C019 1.399(11)
C012 H012 0.9500
C013 C01W 1.503(12)
C013 C01V 1.515(11)
C013 H6A 1.0000
C014 C01L 1.522(11)
C015 C01A 1.517(12)
C015 C020 1.521(11)
C015 C01T 1.541(11)
C018 C01G 1.382(11)
C018 H018 0.9500
C019 C01K 1.379(11)
C01A H01A 0.9800
C01A H01B 0.9800
C01A H01C 0.9800
C01B C01V 1.520(12)
C01C C01Y 1.355(13)
C01C H01D 0.9500
C01D C026 1.373(13)
C01D C01R 1.460(13)
C01E C01S 1.528(11)
C01F C01S 1.517(12)
C01F H01E 0.9800
C01F H01F 0.9800
C01F H01G 0.9800
C01G C01M 1.387(12)
C01H C024 1.433(12)
C01H H01H 0.9500
C01I H01I 0.9500
C01J C024 1.330(12)
C01J H01J 0.9500
C01K C029 1.378(12)
C01K H01K 0.9500
C01L C022 1.526(12)
C01L C02C 1.546(12)
C01L C01Q 1.548(12)
C01M H01M 0.9500
C01N C01S 1.545(12)
C01N H01L 0.9800
C01N H01N 0.9800
C01N H01O 0.9800
C01O C021 1.528(13)
C01O H01P 1.0000
N2 C02E 1.280(14)
N2 C01R 1.339(12)
C01Q H01Q 0.9800
C01Q H01R 0.9800
C01Q H01S 0.9800
C01R C023 1.392(13)
C01S C02A 1.553(12)
C01T H01T 0.9800
C01T H01U 0.9800
C01T H01V 0.9800
C01U H5A 0.9800
C01U H3A 0.9800
C01U H4A 0.9800
C01V H14A 1.0000
C01W H15A 0.9800
C01W H16A 0.9800
C01W H9A 0.9800
C01X H01$ 0.9800
C01X H01: 0.9800
C01X H01 0.9800
C01Y C01Z 1.410(12)
C01Y H01Y 0.9500
C01Z H01Z 0.9500
C020 H02A 0.9800
C020 H02B 0.9800
C020 H02C 0.9800
C021 H02D 0.9800
C021 H02E 0.9800
C021 H02F 0.9800
C022 H02G 0.9800
C022 H02H 0.9800
C022 H02I 0.9800
C023 C02D 1.398(15)
C023 C025 1.405(15)
C024 H024 0.9500
C025 C02B 1.366(15)
C025 H025 0.9500
C026 C02B 1.421(14)
C026 H026 0.9500
C027 H10A 0.9800
C027 H02K 0.9800
C027 H02L 0.9800
C028 H02M 0.9800
C028 H02N 0.9800
C028 H02O 0.9800
C029 H029 0.9500
C02A H02P 0.9800
C02A H02Q 0.9800
C02A H02R 0.9800
C02B H02S 0.9500
C02C H02T 0.9800
C02C H02U 0.9800
C02C H02V 0.9800
C02D C02G 1.366(18)
C02D H02W 0.9500
C02E C02G 1.40(2)
C02E H02$ 0.9500
C2 H13A 0.9800
C2 H2B 0.9800
C2 H2C 0.9800
C02G H17A 0.9500
C02H H12A 0.9800
C02H H1A 0.9800
C02H H11A 0.9800
C02I H7A 0.9800
C02I H8A 0.9800
C02I H02 0.9800
